data_5910342
loop_
_publ_author_name
'Wyckoff, R. W. G.'

_publ_section_title
;
Pages 429 & 431 from the Structure of Crystals, vol. 3 by Wyckoff R W G. 
published by Interscience Publishers, Inc. in 1951 
;
_journal_name_full 'The Structure of Crystals'
_journal_page_first 429
_journal_page_last 431
_journal_volume 3
_journal_year 1951
_chemical_formula_structural CeP2O7
_chemical_formula_sum 'Ce O7 P2'
_space_group_IT_number 205
_symmetry_cell_setting cubic
_symmetry_Int_Tables_number 205
_symmetry_space_group_name_Hall '-P 2ac 2ab 3'
_symmetry_space_group_name_H-M 'P a -3'
_audit_creation_date 2006-08-07
_audit_creation_method
;
Pages 429 & 431 from the Structure of Crystals, vol. 3 by Wyckoff R W G. 
published by Interscience Publishers, Inc. in 1951 
;
_audit_update_record 'created by Girish Upreti, Portland State University'
_cell_angle_alpha 90
_cell_angle_beta 90
_cell_angle_gamma 90
_cell_length_a 8.338
_cell_length_b 8.338
_cell_length_c 8.338
_cell_volume 579.676
_cod_original_formula_sum 'Ce P2 O7'
_cod_database_code 5910342

loop_
_symmetry_equiv_pos_as_xyz
x,y,z
z,x,y
y,z,x
-y+1/2,-z,x+1/2
z+1/2,-x+1/2,-y
-y,z+1/2,-x+1/2
-z+1/2,-x,y+1/2
-z,x+1/2,-y+1/2
y+1/2,-z+1/2,-x
x+1/2,-y+1/2,-z
-x,y+1/2,-z+1/2
-x+1/2,-y,z+1/2
-x,-y,-z
-z,-x,-y
-y,-z,-x
y+1/2,z,-x+1/2
-z+1/2,x+1/2,y
y,-z+1/2,x+1/2
z+1/2,x,-y+1/2
z,-x+1/2,y+1/2
-y+1/2,z+1/2,x
-x+1/2,y+1/2,z
x,-y+1/2,z+1/2
x+1/2,y,-z+1/2

loop_
_atom_site_fract_x
_atom_site_fract_y
_atom_site_fract_z
_atom_site_label
0.00000 0.00000 0.00000 Ce1
0.39000 0.39000 0.39000 P1
0.89000 0.11000 -0.39000 P2
-0.39000 0.89000 0.11000 P3
0.11000 -0.39000 0.89000 P4
-0.39000 -0.39000 -0.39000 P5
-0.89000 -0.11000 0.39000 P6
0.39000 -0.89000 -0.11000 P7
-0.11000 0.39000 -0.89000 P8
0.50000 0.50000 0.50000 O1
0.39400 0.21800 0.45800 O2
0.89400 0.28200 -0.45800 O3
-0.39400 0.71800 0.04200 O4
0.10600 -0.21800 0.95800 O5
0.45800 0.39400 0.21800 O6
-0.45800 0.89400 0.28200 O7
0.04200 -0.39400 0.71800 O8
0.95800 0.10600 -0.21800 O9
0.21800 0.45800 0.39400 O10
0.28200 -0.45800 0.89400 O11
0.71800 0.04200 -0.39400 O12
-0.21800 0.95800 0.10600 O13
-0.50000 -0.50000 -0.50000 O14
-0.39400 -0.21800 -0.45800 O15
-0.89400 -0.28200 0.45800 O16
0.39400 -0.71800 -0.04200 O17
-0.10600 0.21800 -0.95800 O18
-0.45800 -0.39400 -0.21800 O19
0.45800 -0.89400 -0.28200 O20
-0.04200 0.39400 -0.71800 O21
-0.95800 -0.10600 0.21800 O22
-0.21800 -0.45800 -0.39400 O23
-0.28200 0.45800 -0.89400 O24
-0.71800 -0.04200 0.39400 O25
0.21800 -0.95800 -0.10600 O26
